data_4083601
loop_
_publ_author_name
'Olaru, Marian'
'Beckmann, Jens'
'Ra\,t, Ciprian I.'

_publ_section_title
;
 Polyfluorinated Functionalizedm-Terphenyls. New Substituents and Ligands
 in Organometallic Synthesis
;
_journal_issue 12
_journal_name_full Organometallics
_journal_page_first 3012
_journal_paper_doi 10.1021/om500244y
_journal_volume 33
_journal_year 2014
_chemical_compound_source 'synthesis as described'
_chemical_formula_moiety 'C18 H2 Br1 F10 N1 O2'
_chemical_formula_sum 'C18 H2 Br F10 N O2'
_chemical_formula_weight 534.12
_chemical_melting_point_gt 420
_chemical_melting_point_lt 422
_chemical_name_common
;
1-bromo-3,5-bis(pentafluorophenyl)-4-nitro-benzene
;
_chemical_name_systematic
;
4-bromo-N,N-dioxo-2,6-bis(pentafluorophenyl)anilinium
;
_space_group_IT_number 61
_symmetry_cell_setting orthorhombic
_symmetry_Int_Tables_number 61
_symmetry_space_group_name_Hall '-P 2ac 2ab'
_symmetry_space_group_name_H-M 'P b c a'
_atom_sites_solution_hydrogens geom
_atom_sites_solution_primary direct
_atom_sites_solution_secondary difmap
_audit_creation_date 2012-05-31T13:14:09-00:00
_audit_creation_method 'WinGX routine CIF_UPDATE'
_cell_angle_alpha 90
_cell_angle_beta 90
_cell_angle_gamma 90
_cell_formula_units_Z 8
_cell_length_a 13.600(8)
_cell_length_b 10.698(7)
_cell_length_c 25.474(16)
_cell_measurement_reflns_used 2861
_cell_measurement_temperature 297(2)
_cell_measurement_theta_max 19.58
_cell_measurement_theta_min 2.19
_cell_measurement_wavelength 0.71073
_cell_volume 3706(4)
_computing_cell_refinement 'Bruker SMART'
_computing_data_collection 'SMART (Bruker, 2000)'
_computing_data_reduction 'SAINT (Bruker, 2001)'
_computing_molecular_graphics 'Diamond (Brandenburg, 2009)'
_computing_publication_material
;
WinGX publication routines (Farrugia, 1999)
;
_computing_structure_refinement 'SHELXL-97 (Sheldrick, 2008)'
_computing_structure_solution 'SHELXL-97 (Sheldrick, 2008)'
_diffrn_ambient_temperature 297(2)
_diffrn_measured_fraction_theta_full 0.999
_diffrn_measured_fraction_theta_max 0.999
_diffrn_measurement_device_type 'CCD area detector'
_diffrn_measurement_method 'phi and omega scans'
_diffrn_radiation_monochromator graphite
_diffrn_radiation_source 'fine-focus sealed tube'
_diffrn_radiation_type MoK\a
_diffrn_radiation_wavelength 0.71073
_diffrn_reflns_av_R_equivalents 0.0651
_diffrn_reflns_av_unetI/netI 0.0404
_diffrn_reflns_limit_h_max 15
_diffrn_reflns_limit_h_min -16
_diffrn_reflns_limit_k_max 12
_diffrn_reflns_limit_k_min -12
_diffrn_reflns_limit_l_max 30
_diffrn_reflns_limit_l_min -30
_diffrn_reflns_number 25175
_diffrn_reflns_theta_full 25
_diffrn_reflns_theta_max 25
_diffrn_reflns_theta_min 1.6
_exptl_absorpt_coefficient_mu 2.333
_exptl_absorpt_correction_T_max 0.6044
_exptl_absorpt_correction_T_min 0.4481
_exptl_absorpt_correction_type multi-scan
_exptl_absorpt_process_details 'SADABS (Bruker, 2000)'
_exptl_crystal_colour colourless
_exptl_crystal_density_diffrn 1.914
_exptl_crystal_density_method 'not measured'
_exptl_crystal_description block
_exptl_crystal_F_000 2064
_exptl_crystal_size_max 0.41
_exptl_crystal_size_mid 0.29
_exptl_crystal_size_min 0.24
_refine_diff_density_max 0.408
_refine_diff_density_min -0.46
_refine_diff_density_rms 0.056
_refine_ls_extinction_method none
_refine_ls_goodness_of_fit_ref 1.081
_refine_ls_hydrogen_treatment constr
_refine_ls_matrix_type full
_refine_ls_number_parameters 289
_refine_ls_number_reflns 3271
_refine_ls_number_restraints 0
_refine_ls_restrained_S_all 1.081
_refine_ls_R_factor_all 0.0783
_refine_ls_R_factor_gt 0.0536
_refine_ls_shift/su_max 0
_refine_ls_shift/su_mean 0
_refine_ls_structure_factor_coef Fsqd
_refine_ls_weighting_details 'calc w=1/[\s^2^(Fo^2^)+(0.0344P)^2^+4.2282P] where P=(Fo^2^+2Fc^2^)/3'
_refine_ls_weighting_scheme calc
_refine_ls_wR_factor_gt 0.1009
_refine_ls_wR_factor_ref 0.1094
_reflns_number_gt 2434
_reflns_number_total 3271
_reflns_threshold_expression >2sigma(I)
_cod_data_source_file om500244y_si_002.cif
_cod_data_source_block compound_5_CSD_939238_159alb
_cod_depositor_comments
;
The following automatic conversions were performed:

'_symmetry_cell_setting' value 'Orthorhombic' changed to
'orthorhombic' according to
/usr/data/users/saulius/crontab/automatic-downloads/rss-feeds/ACS/lib/dictionaries/cif_core.dic
dictionary named 'cif_core.dic' version 2.4.2 from 2011-04-26.

Automatic conversion script
Id: cif_fix_values 2281 2013-09-26 08:29:07Z andrius 

 Adding full bibliography for 4083599--4083604.cif.
;
_cod_original_cell_volume 3707(4)
_cod_original_sg_symbol_H-M Pbca
_cod_original_formula_sum 'C18 H2 Br1 F10 N1 O2'
_cod_database_code 4083601

loop_
_symmetry_equiv_pos_as_xyz
'x, y, z'
'-x+1/2, -y, z+1/2'
'-x, y+1/2, -z+1/2'
'x+1/2, -y+1/2, -z'
'-x, -y, -z'
'x-1/2, y, -z-1/2'
'x, -y-1/2, z-1/2'
'-x-1/2, y-1/2, z'

loop_
_atom_site_label
_atom_site_type_symbol
_atom_site_fract_x
_atom_site_fract_y
_atom_site_fract_z
_atom_site_U_iso_or_equiv
_atom_site_adp_type
_atom_site_occupancy
_atom_site_symmetry_multiplicity
_atom_site_calc_flag
_atom_site_refinement_flags
Br1 Br 0.31558(3) 0.00963(5) 0.60740(2) 0.0719(2) Uani 1 1 d .
C1 C 0.0304(2) 0.2265(3) 0.57121(15) 0.0373(9) Uani 1 1 d .
C2 C 0.0990(3) 0.2104(3) 0.53088(15) 0.0393(9) Uani 1 1 d .
C3 C 0.1845(3) 0.1453(4) 0.54258(16) 0.0458(10) Uani 1 1 d .
H3 H 0.2317 0.1327 0.5167 0.055 Uiso 1 1 calc R
C4 C 0.1996(3) 0.0994(4) 0.59227(16) 0.0436(10) Uani 1 1 d .
C5 C 0.1311(3) 0.1162(4) 0.63164(16) 0.0448(10) Uani 1 1 d .
H5 H 0.1432 0.085 0.6651 0.054 Uiso 1 1 calc R
C6 C 0.0444(3) 0.1798(3) 0.62130(15) 0.0401(9) Uani 1 1 d .
C7 C 0.0827(3) 0.2524(4) 0.47563(15) 0.0438(9) Uani 1 1 d .
C8 C 0.0076(3) 0.2028(4) 0.44525(18) 0.0564(11) Uani 1 1 d .
C9 C -0.0034(4) 0.2321(5) 0.39340(19) 0.0673(13) Uani 1 1 d .
C10 C 0.0597(4) 0.3121(5) 0.37064(18) 0.0693(14) Uani 1 1 d .
C11 C 0.1345(4) 0.3661(4) 0.39862(19) 0.0642(13) Uani 1 1 d .
C12 C 0.1448(3) 0.3357(4) 0.45132(17) 0.0510(11) Uani 1 1 d .
C13 C -0.0271(3) 0.1989(4) 0.66514(15) 0.0437(10) Uani 1 1 d .
C14 C -0.0892(3) 0.1049(4) 0.68198(17) 0.0560(11) Uani 1 1 d .
C15 C -0.1550(3) 0.1230(5) 0.72231(19) 0.0662(14) Uani 1 1 d .
C16 C -0.1584(3) 0.2361(5) 0.74766(17) 0.0600(12) Uani 1 1 d .
C17 C -0.0967(3) 0.3290(4) 0.73312(17) 0.0556(11) Uani 1 1 d .
C18 C -0.0318(3) 0.3094(4) 0.69262(16) 0.0479(10) Uani 1 1 d .
F1 F -0.0557(2) 0.1214(3) 0.46722(11) 0.0841(9) Uani 1 1 d .
F2 F -0.0775(2) 0.1814(3) 0.36553(12) 0.1016(11) Uani 1 1 d .
F3 F 0.0519(3) 0.3405(3) 0.31887(11) 0.1077(12) Uani 1 1 d .
F4 F 0.1961(3) 0.4478(3) 0.37663(12) 0.1019(11) Uani 1 1 d .
F5 F 0.21707(18) 0.3894(2) 0.47888(10) 0.0677(7) Uani 1 1 d .
F6 F -0.0887(2) -0.0055(3) 0.65699(13) 0.0912(10) Uani 1 1 d .
F7 F -0.2147(2) 0.0290(3) 0.73698(14) 0.1128(12) Uani 1 1 d .
F8 F -0.22289(19) 0.2538(3) 0.78688(11) 0.0940(10) Uani 1 1 d .
F9 F -0.0973(2) 0.4391(3) 0.75883(11) 0.0839(9) Uani 1 1 d .
F10 F 0.0276(2) 0.4037(2) 0.67895(11) 0.0840(9) Uani 1 1 d .
N1 N -0.0599(3) 0.2984(4) 0.56016(14) 0.0522(9) Uani 1 1 d .
O1 O -0.0522(3) 0.3952(3) 0.53573(14) 0.0826(11) Uani 1 1 d .
O2 O -0.1373(2) 0.2568(4) 0.57623(14) 0.0794(10) Uani 1 1 d .

loop_
_atom_site_aniso_label
_atom_site_aniso_U_11
_atom_site_aniso_U_22
_atom_site_aniso_U_33
_atom_site_aniso_U_23
_atom_site_aniso_U_13
_atom_site_aniso_U_12
Br1 0.0558(3) 0.0847(4) 0.0751(4) 0.0007(3) -0.0105(2) 0.0286(3)
C1 0.0309(19) 0.037(2) 0.044(2) -0.0034(17) -0.0035(17) 0.0009(16)
C2 0.045(2) 0.031(2) 0.042(2) -0.0041(17) -0.0010(18) -0.0008(17)
C3 0.040(2) 0.050(2) 0.048(3) -0.0046(19) 0.0028(19) 0.0040(19)
C4 0.038(2) 0.046(2) 0.047(2) 0.0036(19) -0.0061(18) 0.0065(18)
C5 0.048(2) 0.046(2) 0.041(2) 0.0058(19) -0.0018(19) -0.0002(19)
C6 0.037(2) 0.040(2) 0.044(2) -0.0035(18) -0.0006(18) -0.0008(17)
C7 0.050(2) 0.043(2) 0.039(2) -0.0026(18) -0.0005(19) 0.0087(19)
C8 0.067(3) 0.047(3) 0.056(3) 0.000(2) -0.014(2) 0.004(2)
C9 0.090(4) 0.057(3) 0.055(3) -0.007(3) -0.027(3) 0.008(3)
C10 0.110(4) 0.060(3) 0.038(3) -0.003(2) -0.011(3) 0.025(3)
C11 0.086(4) 0.056(3) 0.051(3) 0.010(2) 0.020(3) 0.011(3)
C12 0.055(3) 0.049(3) 0.048(3) -0.010(2) 0.008(2) 0.003(2)
C13 0.038(2) 0.051(3) 0.042(2) 0.007(2) 0.0009(18) 0.0003(19)
C14 0.055(3) 0.054(3) 0.059(3) 0.003(2) -0.001(2) -0.009(2)
C15 0.051(3) 0.088(4) 0.060(3) 0.021(3) 0.007(2) -0.027(3)
C16 0.045(2) 0.097(4) 0.037(2) 0.011(3) 0.007(2) -0.001(3)
C17 0.059(3) 0.064(3) 0.043(3) 0.001(2) 0.004(2) 0.008(2)
C18 0.051(2) 0.050(3) 0.043(2) 0.006(2) 0.008(2) -0.002(2)
F1 0.089(2) 0.086(2) 0.0778(19) 0.0032(16) -0.0233(16) -0.0337(17)
F2 0.127(3) 0.095(2) 0.083(2) -0.0094(17) -0.059(2) -0.002(2)
F3 0.175(3) 0.104(2) 0.0437(17) 0.0099(16) -0.0148(19) 0.026(2)
F4 0.127(3) 0.106(2) 0.073(2) 0.0271(18) 0.0295(19) -0.010(2)
F5 0.0628(16) 0.0767(17) 0.0636(16) -0.0017(14) 0.0079(13) -0.0145(14)
F6 0.096(2) 0.0646(19) 0.113(2) -0.0125(17) 0.0210(19) -0.0292(16)
F7 0.104(2) 0.126(3) 0.109(3) 0.020(2) 0.033(2) -0.057(2)
F8 0.0660(17) 0.158(3) 0.0577(17) 0.0094(18) 0.0245(14) -0.002(2)
F9 0.096(2) 0.089(2) 0.0672(18) -0.0173(16) 0.0224(16) 0.0106(17)
F10 0.103(2) 0.0561(16) 0.093(2) -0.0143(14) 0.0487(17) -0.0274(15)
N1 0.046(2) 0.062(2) 0.048(2) -0.0017(19) -0.0010(17) 0.0090(18)
O1 0.083(2) 0.071(2) 0.094(3) 0.029(2) 0.017(2) 0.0346(19)
O2 0.0388(17) 0.109(3) 0.090(3) 0.014(2) -0.0023(18) 0.0014(19)

loop_
_atom_type_symbol
_atom_type_description
_atom_type_scat_dispersion_real
_atom_type_scat_dispersion_imag
_atom_type_scat_source
C C 0.0033 0.0016 'International Tables Vol C Tables 4.2.6.8 and 6.1.1.4'
H H 0 0 'International Tables Vol C Tables 4.2.6.8 and 6.1.1.4'
N N 0.0061 0.0033 'International Tables Vol C Tables 4.2.6.8 and 6.1.1.4'
O O 0.0106 0.006 'International Tables Vol C Tables 4.2.6.8 and 6.1.1.4'
F F 0.0171 0.0103 'International Tables Vol C Tables 4.2.6.8 and 6.1.1.4'
Br Br -0.2901 2.4595 'International Tables Vol C Tables 4.2.6.8 and 6.1.1.4'

loop_
_geom_angle_atom_site_label_1
_geom_angle_atom_site_label_2
_geom_angle_atom_site_label_3
_geom_angle
C6 C1 C2 122.8(3)
C6 C1 N1 118.6(3)
C2 C1 N1 118.6(3)
C3 C2 C1 117.6(4)
C3 C2 C7 118.5(3)
C1 C2 C7 123.8(3)
C4 C3 C2 120.2(4)
C4 C3 H3 119.9
C2 C3 H3 119.9
C3 C4 C5 121.5(4)
C3 C4 Br1 119.7(3)
C5 C4 Br1 118.8(3)
C4 C5 C6 120.0(4)
C4 C5 H5 120
C6 C5 H5 120
C1 C6 C5 118.0(3)
C1 C6 C13 123.4(3)
C5 C6 C13 118.6(3)
C12 C7 C8 116.7(4)
C12 C7 C2 121.9(4)
C8 C7 C2 121.3(4)
F1 C8 C9 118.8(4)
F1 C8 C7 119.1(4)
C9 C8 C7 122.1(5)
C10 C9 F2 120.5(5)
C10 C9 C8 119.6(5)
F2 C9 C8 119.9(5)
C9 C10 F3 120.8(5)
C9 C10 C11 121.2(4)
F3 C10 C11 118.0(5)
F4 C11 C10 121.6(5)
F4 C11 C12 119.8(5)
C10 C11 C12 118.6(5)
F5 C12 C7 119.6(4)
F5 C12 C11 118.7(4)
C7 C12 C11 121.7(4)
C18 C13 C14 116.1(4)
C18 C13 C6 121.8(3)
C14 C13 C6 122.0(4)
F6 C14 C15 118.8(4)
F6 C14 C13 119.3(4)
C15 C14 C13 121.8(4)
F7 C15 C16 120.5(4)
F7 C15 C14 119.6(5)
C16 C15 C14 119.9(4)
F8 C16 C17 120.4(5)
F8 C16 C15 119.7(4)
C17 C16 C15 119.9(4)
F9 C17 C16 120.3(4)
F9 C17 C18 120.2(4)
C16 C17 C18 119.5(4)
F10 C18 C17 117.9(4)
F10 C18 C13 119.2(4)
C17 C18 C13 122.9(4)
O1 N1 O2 124.1(4)
O1 N1 C1 118.1(4)
O2 N1 C1 117.8(4)

loop_
_geom_bond_atom_site_label_1
_geom_bond_atom_site_label_2
_geom_bond_distance
Br1 C4 1.887(4)
C1 C6 1.384(5)
C1 C2 1.398(5)
C1 N1 1.476(5)
C2 C3 1.388(5)
C2 C7 1.494(5)
C3 C4 1.373(5)
C3 H3 0.93
C4 C5 1.380(5)
C5 C6 1.387(5)
C5 H5 0.93
C6 C13 1.495(5)
C7 C12 1.375(5)
C7 C8 1.387(6)
C8 F1 1.346(5)
C8 C9 1.366(6)
C9 C10 1.343(7)
C9 F2 1.347(5)
C10 F3 1.358(5)
C10 C11 1.370(7)
C11 F4 1.334(5)
C11 C12 1.388(6)
C12 F5 1.338(5)
C13 C18 1.376(6)
C13 C14 1.382(6)
C14 F6 1.342(5)
C14 C15 1.376(6)
C15 F7 1.346(5)
C15 C16 1.372(7)
C16 F8 1.343(5)
C16 C17 1.353(6)
C17 F9 1.348(5)
C17 C18 1.374(6)
C18 F10 1.338(4)
N1 O1 1.213(4)
N1 O2 1.214(4)

loop_
_geom_torsion_atom_site_label_1
_geom_torsion_atom_site_label_2
_geom_torsion_atom_site_label_3
_geom_torsion_atom_site_label_4
_geom_torsion
C6 C1 C2 C3 -0.5(5)
N1 C1 C2 C3 178.4(3)
C6 C1 C2 C7 175.8(3)
N1 C1 C2 C7 -5.4(5)
C1 C2 C3 C4 -0.1(5)
C7 C2 C3 C4 -176.5(4)
C2 C3 C4 C5 0.0(6)
C2 C3 C4 Br1 179.4(3)
C3 C4 C5 C6 0.6(6)
Br1 C4 C5 C6 -178.8(3)
C2 C1 C6 C5 1.0(5)
N1 C1 C6 C5 -177.8(3)
C2 C1 C6 C13 178.5(3)
N1 C1 C6 C13 -0.3(5)
C4 C5 C6 C1 -1.1(6)
C4 C5 C6 C13 -178.7(4)
C3 C2 C7 C12 -62.4(5)
C1 C2 C7 C12 121.4(4)
C3 C2 C7 C8 113.2(4)
C1 C2 C7 C8 -62.9(5)
C12 C7 C8 F1 -179.6(4)
C2 C7 C8 F1 4.5(6)
C12 C7 C8 C9 1.6(6)
C2 C7 C8 C9 -174.3(4)
F1 C8 C9 C10 -179.3(4)
C7 C8 C9 C10 -0.5(7)
F1 C8 C9 F2 1.1(7)
C7 C8 C9 F2 180.0(4)
F2 C9 C10 F3 -2.0(7)
C8 C9 C10 F3 178.4(4)
F2 C9 C10 C11 178.9(4)
C8 C9 C10 C11 -0.7(7)
C9 C10 C11 F4 -178.5(4)
F3 C10 C11 F4 2.5(7)
C9 C10 C11 C12 0.6(7)
F3 C10 C11 C12 -178.5(4)
C8 C7 C12 F5 178.2(4)
C2 C7 C12 F5 -5.9(6)
C8 C7 C12 C11 -1.6(6)
C2 C7 C12 C11 174.3(4)
F4 C11 C12 F5 -0.1(6)
C10 C11 C12 F5 -179.2(4)
F4 C11 C12 C7 179.7(4)
C10 C11 C12 C7 0.6(7)
C1 C6 C13 C18 -78.8(5)
C5 C6 C13 C18 98.6(5)
C1 C6 C13 C14 104.2(5)
C5 C6 C13 C14 -78.4(5)
C18 C13 C14 F6 180.0(4)
C6 C13 C14 F6 -2.8(6)
C18 C13 C14 C15 2.9(6)
C6 C13 C14 C15 -179.9(4)
F6 C14 C15 F7 2.2(7)
C13 C14 C15 F7 179.3(4)
F6 C14 C15 C16 -178.5(4)
C13 C14 C15 C16 -1.4(7)
F7 C15 C16 F8 -1.0(7)
C14 C15 C16 F8 179.8(4)
F7 C15 C16 C17 178.8(4)
C14 C15 C16 C17 -0.5(7)
F8 C16 C17 F9 1.9(6)
C15 C16 C17 F9 -177.9(4)
F8 C16 C17 C18 -179.5(4)
C15 C16 C17 C18 0.7(7)
F9 C17 C18 F10 -2.0(6)
C16 C17 C18 F10 179.4(4)
F9 C17 C18 C13 179.5(4)
C16 C17 C18 C13 0.9(7)
C14 C13 C18 F10 178.9(4)
C6 C13 C18 F10 1.7(6)
C14 C13 C18 C17 -2.6(6)
C6 C13 C18 C17 -179.8(4)
C6 C1 N1 O1 134.6(4)
C2 C1 N1 O1 -44.2(5)
C6 C1 N1 O2 -45.2(5)
C2 C1 N1 O2 135.9(4)
